data_2203645
loop_
_publ_author_name
'Akitsu, Takashiro'
'Einaga, Yasuaki'

_publ_section_title
;
 <i>trans</i>-Bis(5,5-diphenylhydantoinato)bis(2-phenylethylamine)copper(II)
;
_journal_issue 5
_journal_name_full 'Acta Crystallographica Section E'
_journal_page_first m524
_journal_page_last m526
_journal_paper_doi 10.1107/S1600536804007378
_journal_volume 60
_journal_year 2004
_chemical_formula_iupac '[Cu (C15 H11 N2 O2)2 (C8 H11 N)2]'
_chemical_formula_moiety 'C46 H44 Cu N6 O4'
_chemical_formula_sum 'C46 H44 Cu N6 O4'
_chemical_formula_weight 808.42
_space_group_IT_number 14
_symmetry_cell_setting monoclinic
_symmetry_space_group_name_Hall '-P 2ybc'
_symmetry_space_group_name_H-M 'P 1 21/c 1'
_cell_angle_alpha 90
_cell_angle_beta 95.08(5)
_cell_angle_gamma 90
_cell_formula_units_Z 2
_cell_length_a 11.050(9)
_cell_length_b 18.502(10)
_cell_length_c 9.916(5)
_cell_measurement_reflns_used 25
_cell_measurement_temperature 297.0(10)
_cell_measurement_theta_max 13.0
_cell_measurement_theta_min 10.4
_cell_volume 2019(2)
_computing_cell_refinement 'WinAFC Diffractometer Control Software'
_computing_data_collection 'WinAFC Diffractometer Control Software (Rigaku, 1999)'
_computing_data_reduction 'TEXSAN (Molecular Structure Corporation, 2001)'
_computing_molecular_graphics 'ORTEPII (Johnson, 1976)'
_computing_publication_material TEXSAN
_computing_structure_refinement 'SHELXL97 (Sheldrick, 1997)'
_computing_structure_solution 'SIR92 (Altomare et al., 1994)'
_diffrn_measured_fraction_theta_full 1.00
_diffrn_measured_fraction_theta_max 1.00
_diffrn_measurement_device_type 'Rigaku AFC-7R'
_diffrn_measurement_method \w-2\q
_diffrn_radiation_type 'Mo K\a'
_diffrn_radiation_wavelength 0.7107
_diffrn_reflns_av_R_equivalents 0.034
_diffrn_reflns_limit_h_max 14
_diffrn_reflns_limit_h_min -14
_diffrn_reflns_limit_k_max 24
_diffrn_reflns_limit_k_min 0
_diffrn_reflns_limit_l_max 5
_diffrn_reflns_limit_l_min -12
_diffrn_reflns_number 5357
_diffrn_reflns_theta_full 27.51
_diffrn_reflns_theta_max 27.51
_diffrn_standards_decay_% 3.26
_diffrn_standards_interval_count 150
_diffrn_standards_number 3
_exptl_absorpt_coefficient_mu 0.593
_exptl_absorpt_correction_T_max 0.837
_exptl_absorpt_correction_T_min 0.708
_exptl_absorpt_correction_type psi-scan
_exptl_absorpt_process_details '(North et al., 1968)'
_exptl_crystal_colour 'red violet'
_exptl_crystal_density_diffrn 1.330
_exptl_crystal_density_method 'not measured'
_exptl_crystal_description prismatic
_exptl_crystal_F_000 846.0
_exptl_crystal_size_max 0.700
_exptl_crystal_size_mid 0.500
_exptl_crystal_size_min 0.300
_refine_diff_density_max 0.55
_refine_diff_density_min -0.94
_refine_ls_extinction_method none
_refine_ls_goodness_of_fit_ref 1.029
_refine_ls_hydrogen_treatment noref
_refine_ls_number_parameters 259
_refine_ls_number_reflns 4635
_refine_ls_R_factor_gt 0.0472
_refine_ls_shift/su_max 0.000
_refine_ls_structure_factor_coef Fsqd
_refine_ls_weighting_details 'w = 1/[\s^2^(Fo^2^) + (0.0561P)^2^+2.676P] where P = (Fo^2^+2Fc^2^)/3'
_refine_ls_weighting_scheme calc
_refine_ls_wR_factor_ref 0.1515
_reflns_number_gt 4635
_reflns_number_total 4643
_reflns_threshold_expression I>2\s(I)
_cod_data_source_file ng6018.cif
_cod_data_source_block I
_cod_original_sg_symbol_H-M 'P 21/c'
_cod_database_code 2203645

loop_
_symmetry_equiv_pos_as_xyz
x,y,z
-x,1/2+y,1/2-z
-x,-y,-z
x,1/2-y,1/2+z

loop_
_atom_site_label
_atom_site_fract_x
_atom_site_fract_y
_atom_site_fract_z
_atom_site_U_iso_or_equiv
_atom_site_adp_type
_atom_site_calc_flag
_atom_site_refinement_flags
_atom_site_occupancy
_atom_site_type_symbol
Cu1 0.5000 0.5000 0.5000 0.0351(2) Uani d S 1.00 Cu
O1 0.5641(2) 0.48760(10) 0.8337(2) 0.0410(6) Uani d . 1.00 O
O2 0.2446(2) 0.5762(2) 0.5626(2) 0.0493(6) Uani d . 1.00 O
N1 0.4205(2) 0.52720(10) 0.6639(2) 0.0324(5) Uani d . 1.00 N
N2 0.3783(2) 0.5292(2) 0.8807(2) 0.0359(6) Uani d . 1.00 N
N3 0.4551(3) 0.5961(2) 0.4112(3) 0.0571(9) Uani d . 1.00 N
C1 0.4629(3) 0.5120(2) 0.7974(3) 0.0306(6) Uani d . 1.00 C
C2 0.3073(3) 0.5544(2) 0.6623(3) 0.0328(6) Uani d . 1.00 C
C3 0.2658(3) 0.5544(2) 0.8083(3) 0.0315(6) Uani d . 1.00 C
C4 0.1621(3) 0.5005(2) 0.8200(3) 0.0357(6) Uani d . 1.00 C
C5 0.1554(4) 0.4625(2) 0.9407(4) 0.0501(9) Uani d . 1.00 C
C6 0.0613(4) 0.4156(3) 0.9560(5) 0.0670(10) Uani d . 1.00 C
C7 -0.0274(5) 0.4042(3) 0.8544(6) 0.0770(10) Uani d . 1.00 C
C8 -0.0235(5) 0.4416(3) 0.7349(6) 0.0800(10) Uani d . 1.00 C
C9 0.0709(4) 0.4893(2) 0.7166(4) 0.0600(10) Uani d . 1.00 C
C10 0.2296(3) 0.6297(2) 0.8513(3) 0.0332(6) Uani d . 1.00 C
C11 0.1283(3) 0.6632(2) 0.7886(4) 0.0463(8) Uani d . 1.00 C
C12 0.0938(4) 0.7313(2) 0.8297(4) 0.0580(10) Uani d . 1.00 C
C13 0.1582(4) 0.7663(2) 0.9324(5) 0.0580(10) Uani d . 1.00 C
C14 0.2577(4) 0.7335(2) 0.9962(5) 0.0650(10) Uani d . 1.00 C
C15 0.2947(3) 0.6656(2) 0.9568(4) 0.0500(9) Uani d . 1.00 C
C16 0.5543(5) 0.6455(2) 0.3803(4) 0.0630(10) Uani d . 1.00 C
C17 0.5145(5) 0.7021(3) 0.2760(5) 0.0780(10) Uani d . 1.00 C
C18 0.6172(4) 0.7484(2) 0.2325(4) 0.0580(10) Uani d . 1.00 C
C19 0.6264(5) 0.8207(3) 0.2679(4) 0.0710(10) Uani d . 1.00 C
C20 0.7157(6) 0.8641(3) 0.2243(6) 0.084(2) Uani d . 1.00 C
C21 0.7990(5) 0.8357(4) 0.1445(7) 0.094(2) Uani d . 1.00 C
C22 0.7926(5) 0.7635(4) 0.1077(7) 0.089(2) Uani d . 1.00 C
C23 0.7029(5) 0.7209(2) 0.1523(5) 0.0680(10) Uani d . 1.00 C
H1 0.3904 0.5254 0.9765 0.0431 Uiso calc . 1.00 H
H2 0.2167 0.4692 1.0130 0.0601 Uiso calc . 1.00 H
H3 0.0582 0.3905 1.0393 0.0806 Uiso calc . 1.00 H
H4 -0.0911 0.3709 0.8657 0.0921 Uiso calc . 1.00 H
H5 -0.0860 0.4347 0.6641 0.0957 Uiso calc . 1.00 H
H6 0.0730 0.5143 0.6331 0.0725 Uiso calc . 1.00 H
H7 0.0816 0.6395 0.7167 0.0556 Uiso calc . 1.00 H
H8 0.0239 0.7537 0.7851 0.0697 Uiso calc . 1.00 H
H9 0.1344 0.8131 0.9595 0.0699 Uiso calc . 1.00 H
H10 0.3026 0.7575 1.0691 0.0775 Uiso calc . 1.00 H
H11 0.3647 0.6438 1.0022 0.0600 Uiso calc . 1.00 H
H12 0.4087 0.5860 0.3280 0.0685 Uiso calc . 1.00 H
H13 0.4061 0.6213 0.4696 0.0685 Uiso calc . 1.00 H
H14 0.5840 0.6692 0.4615 0.0760 Uiso calc . 1.00 H
H15 0.6176 0.6177 0.3472 0.0760 Uiso calc . 1.00 H
H16 0.4770 0.6784 0.1982 0.0934 Uiso calc . 1.00 H
H17 0.4570 0.7329 0.3131 0.0934 Uiso calc . 1.00 H
H18 0.5695 0.8408 0.3239 0.0853 Uiso calc . 1.00 H
H19 0.7198 0.9137 0.2492 0.1011 Uiso calc . 1.00 H
H20 0.8612 0.8655 0.1144 0.1125 Uiso calc . 1.00 H
H21 0.8500 0.7437 0.0520 0.1066 Uiso calc . 1.00 H
H22 0.6993 0.6713 0.1277 0.0816 Uiso calc . 1.00 H

loop_
_atom_site_aniso_label
_atom_site_aniso_U_11
_atom_site_aniso_U_22
_atom_site_aniso_U_33
_atom_site_aniso_U_12
_atom_site_aniso_U_13
_atom_site_aniso_U_23
Cu1 0.0545(3) 0.0380(3) 0.0132(2) 0.0096(3) 0.0061(2) 0.0032(2)
O1 0.0400(10) 0.064(2) 0.0186(9) 0.0170(10) 0.0019(8) 0.0029(9)
O2 0.0520(10) 0.069(2) 0.0250(10) 0.0150(10) -0.0043(10) 0.0140(10)
N1 0.0440(10) 0.0410(10) 0.0122(10) 0.0090(10) 0.0007(9) 0.0021(9)
N2 0.0380(10) 0.055(2) 0.0140(10) 0.0140(10) 0.0020(9) 0.0050(10)
N3 0.098(3) 0.050(2) 0.0260(10) 0.028(2) 0.0220(10) 0.0110(10)
C1 0.038(2) 0.040(2) 0.0140(10) 0.0060(10) 0.0000(10) 0.0020(10)
C2 0.042(2) 0.038(2) 0.0180(10) 0.0050(10) 0.0000(10) 0.0040(10)
C3 0.034(2) 0.043(2) 0.0170(10) 0.0080(10) 0.0020(10) 0.0040(10)
C4 0.041(2) 0.0310(10) 0.0360(10) 0.0060(10) 0.0080(10) -0.0030(10)
C5 0.055(2) 0.053(2) 0.044(2) 0.008(2) 0.019(2) 0.012(2)
C6 0.070(3) 0.058(3) 0.079(3) -0.002(2) 0.037(2) 0.008(2)
C7 0.076(3) 0.057(3) 0.103(4) -0.025(2) 0.041(3) -0.018(3)
C8 0.075(3) 0.080(3) 0.083(3) -0.031(3) 0.003(3) -0.026(3)
C9 0.063(2) 0.069(3) 0.049(2) -0.021(2) -0.001(2) -0.004(2)
C10 0.036(2) 0.037(2) 0.0280(10) 0.0000(10) 0.0070(10) 0.0030(10)
C11 0.052(2) 0.043(2) 0.042(2) 0.011(2) -0.006(2) -0.0010(10)
C12 0.062(2) 0.052(2) 0.059(2) 0.017(2) -0.002(2) 0.003(2)
C13 0.074(3) 0.030(2) 0.071(3) 0.007(2) 0.010(2) -0.006(2)
C14 0.069(3) 0.057(3) 0.066(3) -0.007(2) -0.008(2) -0.019(2)
C15 0.049(2) 0.050(2) 0.050(2) 0.004(2) -0.007(2) -0.011(2)
C16 0.103(3) 0.046(2) 0.036(2) -0.002(2) -0.018(2) 0.006(2)
C17 0.105(4) 0.071(3) 0.059(3) 0.022(3) 0.016(3) 0.029(2)
C18 0.084(3) 0.054(2) 0.037(2) 0.017(2) -0.001(2) 0.014(2)
C19 0.107(4) 0.063(3) 0.042(2) 0.022(3) 0.000(2) -0.001(2)
C20 0.093(4) 0.066(3) 0.086(4) 0.006(3) -0.033(3) -0.019(3)
C21 0.056(3) 0.085(4) 0.135(5) -0.010(3) -0.021(3) 0.011(4)
C22 0.058(3) 0.095(4) 0.114(4) 0.013(3) 0.014(3) 0.001(4)
C23 0.086(3) 0.054(3) 0.063(3) 0.023(2) 0.005(2) -0.001(2)

loop_
_atom_type_symbol
_atom_type_description
_atom_type_scat_dispersion_real
_atom_type_scat_dispersion_imag
_atom_type_scat_source
C C 0.003 0.002
;International Tables for Crystallography
(1992, Vol. C, Tables 4.2.6.8 and 6.1.1.4)
;
H H 0.000 0.000
;International Tables for Crystallography
(1992, Vol. C, Table 6.1.1.4)
;
O O 0.011 0.006
;International Tables for Crystallography
(1992, Vol. C, Tables 4.2.6.8 and 6.1.1.4)
;
N N 0.006 0.003
;International Tables for Crystallography
(1992, Vol. C, Tables 4.2.6.8 and 6.1.1.4)
;
Cu Cu 0.320 1.265
;International Tables for Crystallography
(1992, Vol. C, Tables 4.2.6.8 and 6.1.1.4)
;
Cl Cl 0.148 0.159
;International Tables for Crystallography
(1992, Vol. C, Tables 4.2.6.8 and 6.1.1.4)
;

loop_
_geom_angle_atom_site_label_1
_geom_angle_atom_site_label_2
_geom_angle_atom_site_label_3
_geom_angle_site_symmetry_3
_geom_angle
_geom_angle_publ_flag
N1 Cu1 N3 . 91.40(10) yes
N1 Cu1 N3 3_666 88.60(10) yes
Cu1 N1 C1 . 126.3(2) no
Cu1 N1 C2 . 124.4(2) no
C1 N1 C2 . 108.7(2) no
C1 N2 C3 . 112.6(2) no
C1 N2 H1 . 123.7 no
C3 N2 H1 . 123.7 no
Cu1 N3 C16 . 118.3(3) yes
Cu1 N3 H12 . 107.2 no
Cu1 N3 H13 . 107.2 no
C16 N3 H12 . 107.2 no
C16 N3 H13 . 107.2 no
H12 N3 H13 . 109.5 no
O1 C1 N1 . 124.9(3) no
O1 C1 N2 . 125.0(2) no
N1 C1 N2 . 110.1(2) no
O2 C2 N1 . 126.2(3) no
O2 C2 C3 . 124.0(3) no
N1 C2 C3 . 109.8(2) no
N2 C3 C2 . 98.6(2) no
N2 C3 C4 . 111.5(3) no
N2 C3 C10 . 112.9(2) no
C2 C3 C4 . 110.8(2) no
C2 C3 C10 . 111.6(2) no
C4 C3 C10 . 111.0(3) no
C3 C4 C5 . 119.3(3) no
C3 C4 C9 . 122.7(3) no
C5 C4 C9 . 117.9(3) no
C4 C5 C6 . 120.7(3) no
C4 C5 H2 . 119.6 no
C6 C5 H2 . 119.6 no
C5 C6 C7 . 121.3(5) no
C5 C6 H3 . 119.3 no
C7 C6 H3 . 119.3 no
C6 C7 C8 . 119.0(5) no
C6 C7 H4 . 120.5 no
C8 C7 H4 . 120.5 no
C7 C8 C9 . 120.9(5) no
C7 C8 H5 . 119.6 no
C9 C8 H5 . 119.6 no
C4 C9 C8 . 120.1(4) no
C4 C9 H6 . 119.9 no
C8 C9 H6 . 119.9 no
C3 C10 C11 . 120.6(3) no
C3 C10 C15 . 121.3(3) no
C11 C10 C15 . 118.1(3) no
C10 C11 C12 . 120.6(3) no
C10 C11 H7 . 119.7 no
C12 C11 H7 . 119.7 no
C11 C12 C13 . 121.0(4) no
C11 C12 H8 . 119.5 no
C13 C12 H8 . 119.5 no
C12 C13 C14 . 118.9(4) no
C12 C13 H9 . 120.5 no
C14 C13 H9 . 120.5 no
C13 C14 C15 . 121.3(4) no
C13 C14 H10 . 119.4 no
C15 C14 H10 . 119.4 no
C10 C15 C14 . 120.1(3) no
C10 C15 H11 . 120.0 no
C14 C15 H11 . 120.0 no
N3 C16 C17 . 113.2(4) no
N3 C16 H14 . 108.5 no
N3 C16 H15 . 108.5 no
C17 C16 H14 . 108.5 no
C17 C16 H15 . 108.5 no
H14 C16 H15 . 109.5 no
C16 C17 C18 . 114.0(4) no
C16 C17 H16 . 108.3 no
C16 C17 H17 . 108.3 no
C18 C17 H16 . 108.3 no
C18 C17 H17 . 108.3 no
H16 C17 H17 . 109.5 no
C17 C18 C19 . 121.0(4) no
C17 C18 C23 . 121.5(4) no
C19 C18 C23 . 117.5(4) no
C18 C19 C20 . 121.6(5) no
C18 C19 H18 . 119.2 no
C20 C19 H18 . 119.2 no
C19 C20 C21 . 119.7(5) no
C19 C20 H19 . 120.2 no
C21 C20 H19 . 120.2 no
C20 C21 C22 . 120.1(6) no
C20 C21 H20 . 119.9 no
C22 C21 H20 . 119.9 no
C21 C22 C23 . 119.4(5) no
C21 C22 H21 . 120.3 no
C23 C22 H21 . 120.3 no
C18 C23 C22 . 121.6(5) no
C18 C23 H22 . 119.2 no
C22 C23 H22 . 119.2 no

loop_
_geom_bond_atom_site_label_1
_geom_bond_atom_site_label_2
_geom_bond_distance
_geom_bond_publ_flag
Cu1 N1 1.979(2) yes
Cu1 N3 2.026(3) yes
O1 C1 1.230(4) no
O2 C2 1.225(4) no
N1 C1 1.393(3) no
N1 C2 1.347(4) no
N2 C1 1.340(4) no
N2 C3 1.457(4) no
N2 H1 0.950 no
N3 C16 1.480(6) no
N3 H12 0.950 no
N3 H13 0.950 no
C2 C3 1.556(4) no
C3 C4 1.531(4) no
C3 C10 1.521(4) no
C4 C5 1.395(5) no
C4 C9 1.388(5) no
C5 C6 1.374(6) no
C5 H2 0.950 no
C6 C7 1.358(7) no
C6 H3 0.950 no
C7 C8 1.376(8) no
C7 H4 0.950 no
C8 C9 1.390(7) no
C8 H5 0.950 no
C9 H6 0.950 no
C10 C11 1.379(5) no
C10 C15 1.386(5) no
C11 C12 1.388(6) no
C11 H7 0.950 no
C12 C13 1.355(6) no
C12 H8 0.950 no
C13 C14 1.362(6) no
C13 H9 0.950 no
C14 C15 1.387(6) no
C14 H10 0.950 no
C15 H11 0.950 no
C16 C17 1.510(6) no
C16 H14 0.950 no
C16 H15 0.950 no
C17 C18 1.515(7) no
C17 H16 0.950 no
C17 H17 0.950 no
C18 C19 1.385(7) no
C18 C23 1.387(7) no
C19 C20 1.372(8) no
C19 H18 0.950 no
C20 C21 1.371(9) no
C20 H19 0.950 no
C21 C22 1.384(9) no
C21 H20 0.950 no
C22 C23 1.370(8) no
C22 H21 0.950 no
C23 H22 0.950 no

loop_
_geom_hbond_atom_site_label_D
_geom_hbond_atom_site_label_H
_geom_hbond_atom_site_label_A
_geom_hbond_site_symmetry_A
_geom_hbond_distance_DH
_geom_hbond_distance_HA
_geom_hbond_distance_DA
_geom_hbond_angle_DHA
_geom_hbond_publ_flag
N3 H13 O2 . 0.95 2.24 2.901(4) 126 yes
N3 H12 O1 3_666 0.95 2.15 2.872(3) 132 yes
N2 H1 O1 3_667 0.95 1.92 2.864(3) 172 yes

loop_
_geom_torsion_atom_site_label_1
_geom_torsion_atom_site_label_2
_geom_torsion_atom_site_label_3
_geom_torsion_atom_site_label_4
_geom_torsion_site_symmetry_2
_geom_torsion_site_symmetry_3
_geom_torsion_site_symmetry_4
_geom_torsion
_geom_torsion_publ_flag
Cu1 N1 C1 O1 . . . 9.9(4) no
Cu1 N1 C1 N2 . . . -171.2(2) no
Cu1 N1 C2 O2 . . . -11.6(5) no
Cu1 N1 C2 C3 . . . 168.5(2) no
Cu1 N1 C1 O1 3_666 3_666 3_666 -9.9(4) no
Cu1 N1 C1 N2 3_666 3_666 3_666 171.2(2) no
Cu1 N1 C2 O2 3_666 3_666 3_666 11.6(5) no
Cu1 N1 C2 C3 3_666 3_666 3_666 -168.5(2) no
Cu1 N3 C16 C17 . . . 161.0(3) no
Cu1 N3 C16 C17 3_666 3_666 3_666 -161.0(3) no
O1 C1 N1 C2 . . . -178.9(3) no
O1 C1 N2 C3 . . . -177.9(3) no
O2 C2 N1 C1 . . . 176.9(3) no
O2 C2 C3 N2 . . . -175.4(3) no
O2 C2 C3 C4 . . . 67.6(4) no
O2 C2 C3 C10 . . . -56.5(4) no
N1 Cu1 N3 C16 . . . 116.4(3) no
N1 Cu1 N3 C16 . 3_666 3_666 63.6(3) no
N1 C1 N2 C3 . . . 3.3(4) no
N1 C2 C3 N2 . . . 4.5(3) no
N1 C2 C3 C4 . . . -112.5(3) no
N1 C2 C3 C10 . . . 123.4(3) no
N2 C1 N1 C2 . . . 0.0(3) no
N2 C3 C4 C5 . . . 36.0(4) no
N2 C3 C4 C9 . . . -146.2(3) no
N2 C3 C10 C11 . . . 177.1(3) no
N2 C3 C10 C15 . . . -4.9(4) no
N3 Cu1 N1 C1 . . . -140.8(3) no
N3 Cu1 N1 C2 . . . 49.3(3) no
N3 Cu1 N1 C1 . 3_666 3_666 -39.2(3) no
N3 Cu1 N1 C2 . 3_666 3_666 130.7(3) no
N3 C16 C17 C18 . . . -174.1(3) no
C1 N1 C2 C3 . . . -3.0(3) no
C1 N2 C3 C2 . . . -4.6(3) no
C1 N2 C3 C4 . . . 111.9(3) no
C1 N2 C3 C10 . . . -122.5(3) no
C2 C3 C4 C5 . . . 144.7(3) no
C2 C3 C4 C9 . . . -37.5(4) no
C2 C3 C10 C11 . . . 67.1(4) no
C2 C3 C10 C15 . . . -115.0(3) no
C3 C4 C5 C6 . . . 177.9(4) no
C3 C4 C9 C8 . . . -177.6(4) no
C3 C10 C11 C12 . . . 178.7(3) no
C3 C10 C15 C14 . . . -178.3(3) no
C4 C3 C10 C11 . . . -57.0(4) no
C4 C3 C10 C15 . . . 121.0(3) no
C4 C5 C6 C7 . . . 0.5(7) no
C4 C9 C8 C7 . . . -0.9(7) no
C5 C4 C3 C10 . . . -90.7(4) no
C5 C4 C9 C8 . . . 0.2(6) no
C5 C6 C7 C8 . . . -1.2(8) no
C6 C5 C4 C9 . . . 0.0(6) no
C6 C7 C8 C9 . . . 1.3(8) no
C9 C4 C3 C10 . . . 87.0(4) no
C10 C11 C12 C13 . . . -0.3(6) no
C10 C15 C14 C13 . . . -0.5(7) no
C11 C10 C15 C14 . . . -0.3(5) no
C11 C12 C13 C14 . . . -0.5(7) no
C12 C11 C10 C15 . . . 0.6(5) no
C12 C13 C14 C15 . . . 0.9(7) no
C16 C17 C18 C19 . . . -110.7(5) no
C16 C17 C18 C23 . . . 71.5(5) no
C17 C18 C19 C20 . . . -177.0(4) no
C17 C18 C23 C22 . . . 177.0(5) no
C18 C19 C20 C21 . . . -0.6(8) no
C18 C23 C22 C21 . . . 0.7(8) no
C19 C18 C23 C22 . . . -0.9(7) no
C19 C20 C21 C22 . . . 0.3(9) no
C20 C19 C18 C23 . . . 0.9(7) no
C20 C21 C22 C23 . . . -0.4(9) no
C20 C21 C22 C23 . . . -0.4(9) no
